data_4001831
loop_
_publ_author_name
'Mitsui, Chikahiko'
'Okamoto, Toshihiro'
'Matsui, Hiroyuki'
'Yamagishi, Masakazu'
'Matsushita, Takeshi'
'Soeda, Junshi'
'Miwa, Kazumoto'
'Sato, Hiroyasu'
'Yamano, Akihito'
'Uemura, Takafumi'
'Takeya, Jun'

_publ_section_title
;
 Dinaphtho[1,2-b:2&#x2032;,1&#x2032;-d]chalcogenophenes: Comprehensive
 Investigation of the Effect of the Chalcogen Atoms in the Phenacene-Type
 \p-Electronic Cores
;
_journal_issue 20
_journal_name_full 'Chemistry of Materials'
_journal_page_first 3952
_journal_paper_doi 10.1021/cm303376g
_journal_volume 25
_journal_year 2013
_chemical_formula_moiety 'C20 H12 Se'
_chemical_formula_sum 'C20 H12 Se'
_chemical_formula_weight 331.27
_space_group_IT_number 62
_symmetry_cell_setting orthorhombic
_symmetry_Int_Tables_number 62
_symmetry_space_group_name_Hall '-P 2ac 2n'
_symmetry_space_group_name_H-M 'P n m a'
_atom_sites_solution_hydrogens geom
_atom_sites_solution_primary direct
_atom_sites_solution_secondary difmap
_cell_angle_alpha 90.0000
_cell_angle_beta 90.0000
_cell_angle_gamma 90.0000
_cell_formula_units_Z 4
_cell_length_a 6.7290(3)
_cell_length_b 26.7472(12)
_cell_length_c 7.7813(4)
_cell_measurement_reflns_used 3730
_cell_measurement_temperature 296
_cell_measurement_theta_max 25.69
_cell_measurement_theta_min 3.03
_cell_volume 1400.49(11)
_computing_cell_refinement 'RAPID AUTO'
_computing_data_collection 'RAPID AUTO (Rigaku, ????)'
_computing_data_reduction 'RAPID AUTO'
_computing_molecular_graphics 'CrystalStructure 4.0'
_computing_publication_material 'CrystalStructure 4.0 (Rigaku, 2010)'
_computing_structure_refinement 'SHELXL97 (Sheldrick, 2008)'
_computing_structure_solution 'Il Milione (Burla, et al., 2007)'
_diffrn_ambient_temperature 296
_diffrn_detector_area_resol_mean 10.000
_diffrn_measured_fraction_theta_full 0.994
_diffrn_measured_fraction_theta_max 0.994
_diffrn_measurement_device_type 'Rigaku R-AXIS RAPID'
_diffrn_measurement_method \w
_diffrn_radiation_type 'Mo K\a'
_diffrn_radiation_wavelength 0.71075
_diffrn_reflns_av_R_equivalents 0.1052
_diffrn_reflns_limit_h_max 7
_diffrn_reflns_limit_h_min -8
_diffrn_reflns_limit_k_max 32
_diffrn_reflns_limit_k_min -27
_diffrn_reflns_limit_l_max 9
_diffrn_reflns_limit_l_min -9
_diffrn_reflns_number 8433
_diffrn_reflns_theta_full 25.25
_diffrn_reflns_theta_max 25.25
_diffrn_standards_number 0
_exptl_absorpt_coefficient_mu 2.670
_exptl_absorpt_correction_T_max 0.766
_exptl_absorpt_correction_T_min 0.264
_exptl_absorpt_correction_type multi-scan
_exptl_absorpt_process_details 'ABSCOR (Rigaku, 1995)'
_exptl_crystal_colour colorless
_exptl_crystal_density_diffrn 1.571
_exptl_crystal_density_method 'not measured'
_exptl_crystal_description platelet
_exptl_crystal_F_000 664.00
_exptl_crystal_size_max 0.100
_exptl_crystal_size_mid 0.100
_exptl_crystal_size_min 0.100
_refine_diff_density_max 0.350
_refine_diff_density_min -0.660
_refine_ls_extinction_method none
_refine_ls_goodness_of_fit_ref 1.124
_refine_ls_hydrogen_treatment constr
_refine_ls_number_parameters 97
_refine_ls_number_reflns 1292
_refine_ls_number_restraints 94
_refine_ls_R_factor_gt 0.0629
_refine_ls_shift/su_max 0.000
_refine_ls_structure_factor_coef Fsqd
_refine_ls_weighting_details 'w = 1/[\s^2^(Fo^2^)+(0.0342P)^2^+5.0367P] where P=(Fo^2^+2Fc^2^)/3'
_refine_ls_weighting_scheme calc
_refine_ls_wR_factor_ref 0.1654
_reflns_number_gt 699
_reflns_number_total 1292
_reflns_threshold_expression F^2^>2.0\s(F^2^)
_cod_data_source_file cm303376g_si_003.cif
_cod_data_source_block DNSe-W
_cod_original_cell_volume 1400.51(12)
_cod_database_code 4001831

loop_
_symmetry_equiv_pos_site_id
_symmetry_equiv_pos_as_xyz
1 +X,+Y,+Z
2 1/2-X,1/2+Y,1/2+Z
3 +X,1/2-Y,+Z
4 1/2-X,-Y,1/2+Z
5 -X,-Y,-Z
6 1/2+X,1/2-Y,1/2-Z
7 -X,1/2+Y,-Z
8 1/2+X,+Y,1/2-Z

loop_
_atom_site_label
_atom_site_type_symbol
_atom_site_fract_x
_atom_site_fract_y
_atom_site_fract_z
_atom_site_U_iso_or_equiv
_atom_site_adp_type
_atom_site_occupancy
_atom_site_symmetry_multiplicity
_atom_site_calc_flag
_atom_site_refinement_flags
Se1 Se 0.12082(18) 0.2500 0.60158(17) 0.0839(6) Uani 1.0 4 d .
C1 C 0.3038(11) 0.2021(4) 0.5255(10) 0.0770(19) Uani 1.0 8 d .
C2 C 0.4755(12) 0.2235(4) 0.4617(10) 0.080(2) Uani 1.0 8 d .
C3 C 0.6261(13) 0.1911(4) 0.3980(12) 0.093(2) Uani 1.0 8 d .
C4 C 0.5990(14) 0.1413(5) 0.3977(13) 0.100(3) Uani 1.0 8 d .
C5 C 0.4268(14) 0.1190(5) 0.4623(13) 0.099(3) Uani 1.0 8 d .
C6 C 0.3928(16) 0.0676(5) 0.4588(14) 0.117(3) Uani 1.0 8 d .
C7 C 0.2260(17) 0.0463(5) 0.5210(16) 0.123(3) Uani 1.0 8 d .
C8 C 0.0760(16) 0.0771(5) 0.5934(15) 0.115(3) Uani 1.0 8 d .
C9 C 0.1001(14) 0.1272(4) 0.5992(13) 0.099(3) Uani 1.0 8 d .
C10 C 0.2721(13) 0.1498(4) 0.5318(11) 0.086(2) Uani 1.0 8 d .
H3 H 0.7442 0.2044 0.3562 0.1114 Uiso 1.0 8 calc R
H4 H 0.6984 0.1210 0.3528 0.1199 Uiso 1.0 8 calc R
H6 H 0.4897 0.0470 0.4114 0.1408 Uiso 1.0 8 calc R
H7 H 0.2093 0.0118 0.5164 0.1475 Uiso 1.0 8 calc R
H8 H -0.0393 0.0627 0.6370 0.1381 Uiso 1.0 8 calc R
H9 H 0.0017 0.1470 0.6483 0.1190 Uiso 1.0 8 calc R

loop_
_atom_site_aniso_label
_atom_site_aniso_U_11
_atom_site_aniso_U_22
_atom_site_aniso_U_33
_atom_site_aniso_U_12
_atom_site_aniso_U_13
_atom_site_aniso_U_23
Se1 0.0493(7) 0.1241(11) 0.0782(9) 0.0000 0.0140(7) 0.0000
C1 0.050(4) 0.128(5) 0.053(4) 0.006(4) -0.004(4) -0.001(4)
C2 0.048(4) 0.141(6) 0.052(4) 0.009(4) -0.000(4) -0.001(4)
C3 0.052(4) 0.156(6) 0.070(4) 0.010(5) 0.005(4) -0.006(6)
C4 0.060(4) 0.154(6) 0.085(5) 0.025(5) -0.000(5) -0.015(6)
C5 0.068(4) 0.136(5) 0.093(5) 0.016(4) -0.013(4) -0.006(5)
C6 0.085(5) 0.137(6) 0.130(7) 0.023(5) -0.014(5) -0.006(6)
C7 0.097(6) 0.132(6) 0.140(7) 0.008(5) -0.019(6) -0.004(6)
C8 0.090(6) 0.130(6) 0.125(6) -0.005(5) -0.007(5) -0.002(6)
C9 0.075(5) 0.126(5) 0.096(5) -0.006(5) -0.006(5) -0.000(6)
C10 0.059(4) 0.128(5) 0.072(5) 0.007(4) -0.008(4) -0.004(5)

loop_
_atom_type_symbol
_atom_type_description
_atom_type_scat_dispersion_real
_atom_type_scat_dispersion_imag
_atom_type_scat_source
C C 0.0033 0.0016
;
International Tables for Crystallography
(1992, Vol. C, Tables 4.2.6.8 and 6.1.1.4)
;
H H 0.0000 0.0000
;
International Tables for Crystallography
(1992, Vol. C, Table 6.1.1.4)
;
Se Se -0.0929 2.2259
;
International Tables for Crystallography
(1992, Vol. C, Tables 4.2.6.8 and 6.1.1.4)
;

loop_
_geom_angle_atom_site_label_1
_geom_angle_atom_site_label_2
_geom_angle_atom_site_label_3
_geom_angle
_geom_angle_publ_flag
_geom_angle_site_symmetry_1
_geom_angle_site_symmetry_3
C1 Se1 C1 86.3(4) yes . 3_555
Se1 C1 C2 112.4(7) yes . .
Se1 C1 C10 124.5(6) yes . .
C2 C1 C10 123.2(8) yes . .
C1 C2 C2 114.4(8) yes . 3_555
C1 C2 C3 118.0(9) yes . .
C2 C2 C3 127.5(8) yes 3_555 .
C2 C3 C4 120.5(9) yes . .
C3 C4 C5 122.4(10) yes . .
C4 C5 C6 123.4(10) yes . .
C4 C5 C10 119.6(11) yes . .
C6 C5 C10 117.0(9) yes . .
C5 C6 C7 123.0(11) yes . .
C6 C7 C8 119.4(11) yes . .
C7 C8 C9 120.2(10) yes . .
C8 C9 C10 120.8(10) yes . .
C1 C10 C5 116.4(8) yes . .
C1 C10 C9 124.1(9) yes . .
C5 C10 C9 119.5(10) yes . .
C2 C3 H3 119.751 no . .
C4 C3 H3 119.749 no . .
C3 C4 H4 118.828 no . .
C5 C4 H4 118.822 no . .
C5 C6 H6 118.475 no . .
C7 C6 H6 118.479 no . .
C6 C7 H7 120.323 no . .
C8 C7 H7 120.317 no . .
C7 C8 H8 119.870 no . .
C9 C8 H8 119.898 no . .
C8 C9 H9 119.600 no . .
C10 C9 H9 119.597 no . .

loop_
_geom_bond_atom_site_label_1
_geom_bond_atom_site_label_2
_geom_bond_distance
_geom_bond_publ_flag
_geom_bond_site_symmetry_2
Se1 C1 1.873(9) yes .
Se1 C1 1.873(9) yes 3_555
C1 C2 1.382(11) yes .
C1 C10 1.417(15) yes .
C2 C2 1.420(13) yes 3_555
C2 C3 1.423(13) yes .
C3 C4 1.342(16) yes .
C4 C5 1.397(14) yes .
C5 C6 1.396(17) yes .
C5 C10 1.433(14) yes .
C6 C7 1.348(16) yes .
C7 C8 1.419(16) yes .
C8 C9 1.351(16) yes .
C9 C10 1.407(14) yes .
C3 H3 0.930 no .
C4 H4 0.930 no .
C6 H6 0.930 no .
C7 H7 0.930 no .
C8 H8 0.930 no .
C9 H9 0.930 no .

loop_
_geom_contact_atom_site_label_1
_geom_contact_atom_site_label_2
_geom_contact_distance
_geom_contact_publ_flag
_geom_contact_site_symmetry_2
Se1 C2 2.718(8) no 3_555
Se1 C9 3.288(11) no .
Se1 C9 3.288(11) no 3_555
Se1 C10 2.919(11) no 3_555
C1 C4 2.753(13) no .
C2 C5 2.812(15) no .
C3 C3 3.153(15) no 3_555
C3 C10 2.825(13) no .
C5 C8 2.805(15) no .
C6 C9 2.760(15) no .
C7 C10 2.786(16) no .
C1 C3 3.518(12) no 8_455
C3 C1 3.518(12) no 8_555
C4 C10 3.546(13) no 8_555
C10 C4 3.546(13) no 8_455
Se1 H9 2.8915 no .
Se1 H9 2.8915 no 3_555
C1 H3 3.2437 no .
C1 H9 2.6860 no .
C2 H3 2.7684 no 3_555
C2 H4 3.2368 no .
C3 H3 2.9250 no 3_555
C4 H6 2.6310 no .
C5 H3 3.2341 no .
C5 H7 3.2466 no .
C5 H9 3.2917 no .
C6 H4 2.6369 no .
C6 H8 3.2235 no .
C7 H9 3.2423 no .
C8 H6 3.2255 no .
C9 H7 3.2368 no .
C10 H4 3.2805 no .
C10 H6 3.2531 no .
C10 H8 3.2378 no .
H3 H3 2.4388 no 3_555
H3 H4 2.2524 no .
H4 H6 2.4700 no .
H6 H7 2.2608 no .
H7 H8 2.3515 no .
H8 H9 2.2738 no .
Se1 H3 3.3989 no 1_455
Se1 H3 3.3989 no 3_455
C1 H3 2.9978 no 8_455
C1 H9 3.2232 no 8_556
C2 H3 3.5019 no 6_455
C2 H3 2.9666 no 8_455
C3 H3 3.2625 no 8_455
C3 H9 3.4013 no 1_655
C4 H3 3.5284 no 8_455
C4 H4 3.3707 no 8_455
C4 H9 3.3421 no 1_655
C4 H9 3.5965 no 8_556
C5 H3 3.5874 no 8_455
C5 H4 2.8946 no 8_455
C5 H8 3.4701 no 8_556
C5 H9 3.1616 no 8_556
C6 H4 3.1038 no 8_455
C6 H6 3.3212 no 5_656
C6 H7 3.4228 no 5_656
C6 H8 3.1808 no 8_556
C7 H4 3.5333 no 8_455
C7 H6 3.1881 no 5_656
C7 H7 3.3292 no 5_556
C7 H8 3.4048 no 5_556
C7 H8 3.1258 no 8_556
C8 H4 3.3674 no 1_455
C8 H7 3.1738 no 5_556
C8 H8 3.3543 no 8_556
C9 H4 3.3177 no 1_455
C9 H4 3.5825 no 8_455
C9 H9 3.3836 no 8_556
C10 H3 3.3599 no 8_455
C10 H4 3.1299 no 8_455
C10 H9 2.9309 no 8_556
H3 Se1 3.3989 no 1_655
H3 C1 2.9978 no 8_555
H3 C2 3.5019 no 6_555
H3 C2 2.9666 no 8_555
H3 C3 3.2625 no 8_555
H3 C4 3.5284 no 8_555
H3 C5 3.5874 no 8_555
H3 C10 3.3599 no 8_555
H3 H9 3.2438 no 1_655
H4 C4 3.3707 no 8_555
H4 C5 2.8946 no 8_555
H4 C6 3.1038 no 8_555
H4 C7 3.5333 no 8_555
H4 C8 3.3674 no 1_655
H4 C9 3.3177 no 1_655
H4 C9 3.5825 no 8_555
H4 C10 3.1299 no 8_555
H4 H6 3.4625 no 8_555
H4 H8 3.2308 no 1_655
H4 H9 3.1521 no 1_655
H6 C6 3.3212 no 5_656
H6 C7 3.1881 no 5_656
H6 H4 3.4625 no 8_455
H6 H6 2.8697 no 5_656
H6 H7 2.6251 no 5_656
H6 H8 3.5447 no 8_556
H7 C6 3.4228 no 5_656
H7 C7 3.3292 no 5_556
H7 C8 3.1738 no 5_556
H7 H6 2.6251 no 5_656
H7 H7 2.8986 no 5_556
H7 H8 2.5902 no 5_556
H7 H8 3.4620 no 8_556
H8 C5 3.4701 no 8_456
H8 C6 3.1808 no 8_456
H8 C7 3.4048 no 5_556
H8 C7 3.1258 no 8_456
H8 C8 3.3543 no 8_456
H8 H4 3.2308 no 1_455
H8 H6 3.5447 no 8_456
H8 H7 2.5902 no 5_556
H8 H7 3.4620 no 8_456
H9 C1 3.2232 no 8_456
H9 C3 3.4013 no 1_455
H9 C4 3.3421 no 1_455
H9 C4 3.5965 no 8_456
H9 C5 3.1616 no 8_456
H9 C9 3.3836 no 8_456
H9 C10 2.9309 no 8_456
H9 H3 3.2438 no 1_455
H9 H4 3.1521 no 1_455

loop_
_geom_torsion_atom_site_label_1
_geom_torsion_atom_site_label_2
_geom_torsion_atom_site_label_3
_geom_torsion_atom_site_label_4
_geom_torsion
_geom_torsion_publ_flag
_geom_torsion_site_symmetry_1
_geom_torsion_site_symmetry_3
_geom_torsion_site_symmetry_4
C1 Se1 C1 C2 -2.4(5) no . 3_555 3_555
C1 Se1 C1 C10 177.6(6) no . 3_555 3_555
C1 Se1 C1 C2 2.4(5) no 3_555 . .
C1 Se1 C1 C10 -177.6(6) no 3_555 . .
Se1 C1 C2 C2 -1.9(8) no . . 3_555
Se1 C1 C2 C3 -179.4(5) no . . .
Se1 C1 C10 C5 178.0(5) no . . .
Se1 C1 C10 C9 -1.2(12) no . . .
C2 C1 C10 C5 -2.0(12) no . . .
C2 C1 C10 C9 178.8(7) no . . .
C10 C1 C2 C2 178.1(7) no . . 3_555
C10 C1 C2 C3 0.6(11) no . . .
C1 C2 C2 C1 0.0(10) no . 3_555 3_555
C1 C2 C2 C3 -177.2(7) no . 3_555 3_555
C1 C2 C3 C4 1.2(12) no . . .
C2 C2 C3 C4 -175.9(7) no 3_555 . .
C3 C2 C2 C1 177.2(7) no . 3_555 3_555
C3 C2 C2 C3 0.0(13) no . 3_555 3_555
C2 C3 C4 C5 -1.5(14) no . . .
C3 C4 C5 C6 178.0(9) no . . .
C3 C4 C5 C10 0.0(15) no . . .
C4 C5 C6 C7 -179.8(9) no . . .
C4 C5 C10 C1 1.7(13) no . . .
C4 C5 C10 C9 -179.1(8) no . . .
C6 C5 C10 C1 -176.5(8) no . . .
C6 C5 C10 C9 2.8(13) no . . .
C10 C5 C6 C7 -1.7(15) no . . .
C5 C6 C7 C8 0.2(17) no . . .
C6 C7 C8 C9 0.3(17) no . . .
C7 C8 C9 C10 0.9(16) no . . .
C8 C9 C10 C1 176.8(9) no . . .
C8 C9 C10 C5 -2.4(14) no . . .
